data_7701857
loop_
_publ_author_name
'Greenacre, Victoria K.'
'King, Rhys P.'
'Levason, William'
'Reid, Gillian'

_publ_section_title
;
 Neutral and cationic phosphine and arsine complexes of tin(iv) halides:
 synthesis, properties, structures and anion influence
;
_journal_name_full 'Dalton Transactions'
_journal_paper_doi 10.1039/C9DT03683K
_journal_year 2019
_chemical_formula_moiety 'C6 H15 As Cl2 Sn0.5'
_chemical_formula_sum 'C6 H15 As Cl2 Sn0.5'
_chemical_formula_weight 292.34
_space_group_crystal_system monoclinic
_space_group_IT_number 14
_space_group_name_Hall '-P 2yn'
_space_group_name_H-M_alt 'P 1 21/n 1'
_atom_sites_solution_hydrogens geom
_atom_sites_solution_primary dual
_audit_creation_date 2018-07-27
_audit_creation_method
;
Olex2 1.2
(compiled 2018.05.29 svn.r3508 for OlexSys, GUI svn.r5506)
;
_audit_update_record
;
2019-05-16 deposited with the CCDC.	2019-10-02 downloaded from the CCDC.
;
_cell_angle_alpha 90
_cell_angle_beta 91.301(2)
_cell_angle_gamma 90
_cell_formula_units_Z 4
_cell_length_a 7.1388(2)
_cell_length_b 12.1065(2)
_cell_length_c 11.9952(3)
_cell_measurement_reflns_used 11152
_cell_measurement_temperature 100
_cell_measurement_theta_max 31.8710
_cell_measurement_theta_min 2.3560
_cell_volume 1036.43(4)
_computing_cell_refinement 'CrysAlisPro 1.171.39.46b (Rigaku OD, 2018)'
_computing_data_collection 'CrysAlisPro 1.171.39.46b (Rigaku OD, 2018)'
_computing_data_reduction 'CrysAlisPro 1.171.39.46b (Rigaku OD, 2018)'
_computing_molecular_graphics 'Olex2 (Dolomanov et al., 2009)'
_computing_publication_material 'Olex2 (Dolomanov et al., 2009)'
_computing_structure_refinement 'ShelXL (Sheldrick, 2015)'
_computing_structure_solution 'ShelXT (Sheldrick, 2015)'
_diffrn_ambient_temperature 100
_diffrn_detector 'CCD plate'
_diffrn_measured_fraction_theta_full 1.000
_diffrn_measured_fraction_theta_max 0.914
_diffrn_measurement_details
;
List of Runs (angles in degrees, time in seconds):

  # Type    Start    End  Width  t~exp~   \w     \q     \k     \f   Frames
#--------------------------------------------------------------------------
  1  \w   -107.00  23.00   0.50    0.92    --  -17.30 -70.00 150.00  260
  2  \w   -107.00  20.00   0.50    0.92    --  -17.30 -57.00   0.00  254
  3  \w   -107.00  23.00   0.50    0.92    --  -17.30 -70.00 -90.00  260
  4  \w    -58.00  72.00   0.50    0.92    --  -17.30  70.00 120.00  260
  5  \w   -107.00  20.00   0.50    0.92    --  -17.30 -57.00-180.00  254
  6  \w   -107.00  72.00   0.50    0.92    --  -17.30 -19.00-120.00  358
  7  \w    -58.00  22.00   0.50    0.92    --  -17.30  70.00   0.00  160
  8  \w    -58.00  72.00   0.50    0.92    --  -17.30  70.00 -60.00  260
;
_diffrn_measurement_device 'four-circle diffractometer'
_diffrn_measurement_device_type 'XtaLAB AFC12 (RCD3): Kappa single'
_diffrn_measurement_method '\w scans'
_diffrn_orient_matrix_type 'CrysAlisPro convention (1999,Acta A55,543-557)'
_diffrn_orient_matrix_UB_11 0.0283693000
_diffrn_orient_matrix_UB_12 0.0536342000
_diffrn_orient_matrix_UB_13 0.0172249000
_diffrn_orient_matrix_UB_21 0.0493377000
_diffrn_orient_matrix_UB_22 -0.0232164000
_diffrn_orient_matrix_UB_23 0.0463352000
_diffrn_orient_matrix_UB_31 0.0814467000
_diffrn_orient_matrix_UB_32 -0.0045960000
_diffrn_orient_matrix_UB_33 -0.0324376000
_diffrn_radiation_monochromator mirror
_diffrn_radiation_probe x-ray
_diffrn_radiation_type MoK\a
_diffrn_radiation_wavelength 0.71073
_diffrn_reflns_av_R_equivalents 0.0355
_diffrn_reflns_av_unetI/netI 0.0242
_diffrn_reflns_Laue_measured_fraction_full 1.000
_diffrn_reflns_Laue_measured_fraction_max 0.914
_diffrn_reflns_limit_h_max 10
_diffrn_reflns_limit_h_min -10
_diffrn_reflns_limit_k_max 17
_diffrn_reflns_limit_k_min -17
_diffrn_reflns_limit_l_max 17
_diffrn_reflns_limit_l_min -17
_diffrn_reflns_number 27819
_diffrn_reflns_point_group_measured_fraction_full 1.000
_diffrn_reflns_point_group_measured_fraction_max 0.914
_diffrn_reflns_theta_full 25.242
_diffrn_reflns_theta_max 31.984
_diffrn_reflns_theta_min 2.391
_diffrn_source 'Rotating-anode X-ray tube'
_diffrn_source_type 'Rigaku (Mo) X-ray Source'
_exptl_absorpt_coefficient_mu 4.905
_exptl_absorpt_correction_T_max 1.00000
_exptl_absorpt_correction_T_min 0.76463
_exptl_absorpt_correction_type multi-scan
_exptl_absorpt_process_details
;
CrysAlisPro 1.171.39.46b (Rigaku Oxford Diffraction, 2018)
Empirical absorption correction using spherical harmonics,
 implemented in SCALE3 ABSPACK scaling algorithm.
;
_exptl_crystal_colour 'clear light colourless'
_exptl_crystal_colour_lustre clear
_exptl_crystal_colour_modifier light
_exptl_crystal_colour_primary colourless
_exptl_crystal_density_diffrn 1.874
_exptl_crystal_description block
_exptl_crystal_F_000 572
_exptl_crystal_size_max 0.05
_exptl_crystal_size_mid 0.04
_exptl_crystal_size_min 0.03
_refine_diff_density_max 0.903
_refine_diff_density_min -0.424
_refine_diff_density_rms 0.100
_refine_ls_extinction_method none
_refine_ls_goodness_of_fit_ref 1.019
_refine_ls_hydrogen_treatment constr
_refine_ls_matrix_type full
_refine_ls_number_parameters 91
_refine_ls_number_reflns 3286
_refine_ls_number_restraints 0
_refine_ls_restrained_S_all 1.019
_refine_ls_R_factor_all 0.0296
_refine_ls_R_factor_gt 0.0195
_refine_ls_shift/su_max 0.001
_refine_ls_shift/su_mean 0.000
_refine_ls_structure_factor_coef Fsqd
_refine_ls_weighting_details 'w=1/[\s^2^(Fo^2^)+(0.0116P)^2^+0.7848P] where P=(Fo^2^+2Fc^2^)/3'
_refine_ls_weighting_scheme calc
_refine_ls_wR_factor_gt 0.0358
_refine_ls_wR_factor_ref 0.0379
_reflns_Friedel_coverage 0.000
_reflns_number_gt 2799
_reflns_number_total 3286
_reflns_threshold_expression 'I > 2\s(I)'
_cod_data_source_file c9dt03683k2.cif
_cod_data_source_block vgsncl4-aset3
_cod_original_formula_sum 'C6 H15 As Cl2 Sn0.50'
_cod_database_code 7701857
_shelx_shelxl_version_number 2016/6
_chemical_oxdiff_formula SnCl4As2C12H30
_chemical_oxdiff_usercomment 'clear colourless'
_shelx_space_group_comment
;
The symmetry employed for this shelxl refinement is uniquely defined
by the following loop, which should always be used as a source of
symmetry information in preference to the above space-group names.
They are only intended as comments.
;
_shelx_estimated_absorpt_t_max 0.867
_shelx_estimated_absorpt_t_min 0.792
_reflns_odcompleteness_completeness 99.96
_reflns_odcompleteness_iscentric 1
_reflns_odcompleteness_theta 28.64
_olex2_refinement_description
;
1. Fixed Uiso
 At 1.2 times of:
  All C(H,H) groups
 At 1.5 times of:
  All C(H,H,H) groups
2.a Secondary CH2 refined with riding coordinates:
 C3(H3A,H3B), C1(H1A,H1B), C5(H5A,H5B)
2.b Idealised Me refined as rotating group:
 C2(H2A,H2B,H2C), C4(H4A,H4B,H4C), C6(H6A,H6B,H6C)
;
_olex2_submission_special_instructions 'No special instructions were received'
_oxdiff_exptl_absorpt_empirical_details
;
Empirical correction (ABSPACK) includes:
- Absorption correction using spherical harmonics
- Frame scaling
;
_oxdiff_exptl_absorpt_empirical_full_max 1.733
_oxdiff_exptl_absorpt_empirical_full_min 0.719

loop_
_space_group_symop_operation_xyz
'x, y, z'
'-x+1/2, y+1/2, -z+1/2'
'-x, -y, -z'
'x-1/2, -y-1/2, z-1/2'

loop_
_atom_site_label
_atom_site_type_symbol
_atom_site_fract_x
_atom_site_fract_y
_atom_site_fract_z
_atom_site_U_iso_or_equiv
_atom_site_adp_type
_atom_site_occupancy
_atom_site_site_symmetry_order
_atom_site_calc_flag
_atom_site_refinement_flags_posn
_atom_site_refinement_flags_adp
_atom_site_refinement_flags_occupancy
Sn1 Sn 0.500000 0.500000 0.500000 0.01122(4) Uani 1 2 d S T P
As1 As 0.31381(2) 0.67879(2) 0.43169(2) 0.01221(4) Uani 1 1 d . . .
Cl2 Cl 0.75363(6) 0.61840(3) 0.57282(3) 0.01887(8) Uani 1 1 d . . .
Cl1 Cl 0.35042(6) 0.50791(4) 0.68162(3) 0.01983(8) Uani 1 1 d . . .
C3 C 0.4621(3) 0.77809(14) 0.34211(14) 0.0204(4) Uani 1 1 d . . .
H3A H 0.532568 0.733682 0.287903 0.025 Uiso 1 1 calc R . .
H3B H 0.375962 0.827015 0.299130 0.025 Uiso 1 1 calc R . .
C1 C 0.2223(2) 0.76408(14) 0.55604(14) 0.0177(3) Uani 1 1 d . . .
H1A H 0.133139 0.718155 0.597839 0.021 Uiso 1 1 calc R . .
H1B H 0.329093 0.781771 0.607027 0.021 Uiso 1 1 calc R . .
C5 C 0.0968(2) 0.64496(15) 0.33783(15) 0.0212(4) Uani 1 1 d . . .
H5A H 0.017116 0.590865 0.376581 0.025 Uiso 1 1 calc R . .
H5B H 0.022258 0.713098 0.325979 0.025 Uiso 1 1 calc R . .
C2 C 0.1253(3) 0.87129(15) 0.52164(16) 0.0248(4) Uani 1 1 d . . .
H2A H 0.016099 0.854512 0.473583 0.037 Uiso 1 1 calc GR . .
H2B H 0.212812 0.917794 0.480890 0.037 Uiso 1 1 calc GR . .
H2C H 0.084473 0.910503 0.588310 0.037 Uiso 1 1 calc GR . .
C4 C 0.5998(3) 0.84940(17) 0.40818(16) 0.0268(4) Uani 1 1 d . . .
H4A H 0.670260 0.895733 0.356883 0.040 Uiso 1 1 calc GR . .
H4B H 0.686804 0.801963 0.450625 0.040 Uiso 1 1 calc GR . .
H4C H 0.531245 0.896523 0.459683 0.040 Uiso 1 1 calc GR . .
C6 C 0.1496(3) 0.59815(15) 0.22544(15) 0.0232(4) Uani 1 1 d . . .
H6A H 0.215558 0.654673 0.182949 0.035 Uiso 1 1 calc GR . .
H6B H 0.035946 0.575620 0.184120 0.035 Uiso 1 1 calc GR . .
H6C H 0.231506 0.533955 0.236687 0.035 Uiso 1 1 calc GR . .

loop_
_atom_site_aniso_label
_atom_site_aniso_U_11
_atom_site_aniso_U_22
_atom_site_aniso_U_33
_atom_site_aniso_U_23
_atom_site_aniso_U_13
_atom_site_aniso_U_12
Sn1 0.01209(7) 0.01165(7) 0.00992(7) 0.00003(5) 0.00038(5) -0.00032(6)
As1 0.01274(8) 0.01226(7) 0.01159(8) -0.00038(6) -0.00060(6) 0.00003(6)
Cl2 0.0193(2) 0.01579(18) 0.0212(2) 0.00079(15) -0.00569(15) -0.00433(15)
Cl1 0.0225(2) 0.0242(2) 0.01293(18) 0.00120(15) 0.00533(15) 0.00333(16)
C3 0.0293(10) 0.0162(8) 0.0159(8) 0.0047(6) 0.0046(7) -0.0005(7)
C1 0.0189(9) 0.0188(8) 0.0154(8) -0.0044(6) 0.0020(6) 0.0007(7)
C5 0.0186(9) 0.0216(8) 0.0230(9) -0.0047(7) -0.0083(7) 0.0021(7)
C2 0.0249(10) 0.0193(8) 0.0300(10) -0.0059(7) 0.0007(7) 0.0061(7)
C4 0.0202(9) 0.0298(10) 0.0302(10) 0.0140(8) -0.0017(7) -0.0083(8)
C6 0.0319(11) 0.0192(8) 0.0182(8) -0.0010(7) -0.0089(7) -0.0006(7)

loop_
_atom_type_symbol
_atom_type_description
_atom_type_scat_dispersion_real
_atom_type_scat_dispersion_imag
_atom_type_scat_source
C C 0.0033 0.0016 'International Tables Vol C Tables 4.2.6.8 and 6.1.1.4'
H H 0.0000 0.0000 'International Tables Vol C Tables 4.2.6.8 and 6.1.1.4'
As As 0.0499 2.0058 'International Tables Vol C Tables 4.2.6.8 and 6.1.1.4'
Cl Cl 0.1484 0.1585 'International Tables Vol C Tables 4.2.6.8 and 6.1.1.4'
Sn Sn -0.6537 1.4246 'International Tables Vol C Tables 4.2.6.8 and 6.1.1.4'

loop_
_geom_angle_atom_site_label_1
_geom_angle_atom_site_label_2
_geom_angle_atom_site_label_3
_geom_angle
_geom_angle_site_symmetry_1
_geom_angle_site_symmetry_3
As1 Sn1 As1 180.0 3_666 .
Cl2 Sn1 As1 90.354(10) . 3_666
Cl2 Sn1 As1 89.646(10) . .
Cl2 Sn1 As1 90.354(10) 3_666 .
Cl2 Sn1 As1 89.647(10) 3_666 3_666
Cl2 Sn1 Cl2 180.0 . 3_666
Cl1 Sn1 As1 90.991(10) 3_666 3_666
Cl1 Sn1 As1 89.010(10) 3_666 .
Cl1 Sn1 As1 90.991(10) . .
Cl1 Sn1 As1 89.008(10) . 3_666
Cl1 Sn1 Cl2 90.367(15) . 3_666
Cl1 Sn1 Cl2 89.633(15) . .
Cl1 Sn1 Cl2 89.633(15) 3_666 3_666
Cl1 Sn1 Cl2 90.367(15) 3_666 .
Cl1 Sn1 Cl1 180.0 3_666 .
C3 As1 Sn1 113.54(5) . .
C1 As1 Sn1 111.78(5) . .
C1 As1 C3 107.05(7) . .
C5 As1 Sn1 113.22(5) . .
C5 As1 C3 104.36(8) . .
C5 As1 C1 106.28(7) . .
As1 C3 H3A 108.6 . .
As1 C3 H3B 108.6 . .
H3A C3 H3B 107.6 . .
C4 C3 As1 114.70(12) . .
C4 C3 H3A 108.6 . .
C4 C3 H3B 108.6 . .
As1 C1 H1A 108.8 . .
As1 C1 H1B 108.8 . .
H1A C1 H1B 107.7 . .
C2 C1 As1 113.84(12) . .
C2 C1 H1A 108.8 . .
C2 C1 H1B 108.8 . .
As1 C5 H5A 109.1 . .
As1 C5 H5B 109.1 . .
H5A C5 H5B 107.8 . .
C6 C5 As1 112.53(12) . .
C6 C5 H5A 109.1 . .
C6 C5 H5B 109.1 . .
C1 C2 H2A 109.5 . .
C1 C2 H2B 109.5 . .
C1 C2 H2C 109.5 . .
H2A C2 H2B 109.5 . .
H2A C2 H2C 109.5 . .
H2B C2 H2C 109.5 . .
C3 C4 H4A 109.5 . .
C3 C4 H4B 109.5 . .
C3 C4 H4C 109.5 . .
H4A C4 H4B 109.5 . .
H4A C4 H4C 109.5 . .
H4B C4 H4C 109.5 . .
C5 C6 H6A 109.5 . .
C5 C6 H6B 109.5 . .
C5 C6 H6C 109.5 . .
H6A C6 H6B 109.5 . .
H6A C6 H6C 109.5 . .
H6B C6 H6C 109.5 . .

loop_
_geom_bond_atom_site_label_1
_geom_bond_atom_site_label_2
_geom_bond_distance
_geom_bond_site_symmetry_2
Sn1 As1 2.65962(16) 3_666
Sn1 As1 2.65964(16) .
Sn1 Cl2 2.4544(4) 3_666
Sn1 Cl2 2.4544(4) .
Sn1 Cl1 2.4498(4) .
Sn1 Cl1 2.4498(4) 3_666
As1 C3 1.9421(17) .
As1 C1 1.9397(16) .
As1 C5 1.9383(17) .
C3 H3A 0.9900 .
C3 H3B 0.9900 .
C3 C4 1.518(3) .
C1 H1A 0.9900 .
C1 H1B 0.9900 .
C1 C2 1.524(2) .
C5 H5A 0.9900 .
C5 H5B 0.9900 .
C5 C6 1.518(2) .
C2 H2A 0.9800 .
C2 H2B 0.9800 .
C2 H2C 0.9800 .
C4 H4A 0.9800 .
C4 H4B 0.9800 .
C4 H4C 0.9800 .
C6 H6A 0.9800 .
C6 H6B 0.9800 .
C6 H6C 0.9800 .
